data_2011951
loop_
_publ_author_name
'G\"orbitz, Carl Henrik'

_publ_section_title
;
 <small>L</small>-Phenylalanyl-<small>L</small>-alanine dihydrate
;
_journal_issue 5
_journal_name_full 'Acta Crystallographica Section C'
_journal_page_first 575
_journal_page_last 576
_journal_paper_doi 10.1107/S010827010100155X
_journal_volume 57
_journal_year 2001
_chemical_formula_iupac 'C12 H16 N2 O3, 2H2 O1'
_chemical_formula_moiety 'C12 H16 N2 O3, 2H2 O1'
_chemical_formula_sum 'C12 H20 N2 O5'
_chemical_formula_weight 272.30
_chemical_name_systematic
;
 L-Phenylalanyl-L-alanine dihydrate
;
_space_group_IT_number 19
_symmetry_cell_setting orthorhombic
_symmetry_space_group_name_Hall 'P 2ac 2ab'
_symmetry_space_group_name_H-M 'P 21 21 21'
_audit_creation_method SHELXL-97
_cell_angle_alpha 90.00
_cell_angle_beta 90.00
_cell_angle_gamma 90.00
_cell_formula_units_Z 4
_cell_length_a 7.6541(2)
_cell_length_b 11.0918(3)
_cell_length_c 17.5990(5)
_cell_measurement_reflns_used 6235
_cell_measurement_temperature 150(2)
_cell_measurement_theta_max 34.97
_cell_measurement_theta_min 2.17
_cell_volume 1494.12(7)
_computing_cell_refinement 'SAINT (Bruker, 1998)'
_computing_data_collection 'SMART (Bruker, 1998)'
_computing_data_reduction SAINT
_computing_molecular_graphics SHELXTL
_computing_publication_material SHELXTL
_computing_structure_refinement SHELXTL
_computing_structure_solution 'SHELXTL (Sheldrick, 1997)'
_diffrn_ambient_temperature 150(2)
_diffrn_detector_area_resol_mean 8.3
_diffrn_measured_fraction_theta_full .998
_diffrn_measured_fraction_theta_max .998
_diffrn_measurement_device_type 'Siemens SMART CCD'
_diffrn_measurement_method 'Sets of exposures each taken over 0.6\% \w rotation'
_diffrn_radiation_monochromator graphite
_diffrn_radiation_source 'fine-focus sealed tube'
_diffrn_radiation_type MoK\a
_diffrn_radiation_wavelength .71073
_diffrn_reflns_av_R_equivalents .021
_diffrn_reflns_av_sigmaI/netI .0222
_diffrn_reflns_limit_h_max 11
_diffrn_reflns_limit_h_min -12
_diffrn_reflns_limit_k_max 17
_diffrn_reflns_limit_k_min -17
_diffrn_reflns_limit_l_max 28
_diffrn_reflns_limit_l_min -26
_diffrn_reflns_number 19962
_diffrn_reflns_theta_full 34.97
_diffrn_reflns_theta_max 34.97
_diffrn_reflns_theta_min 2.17
_diffrn_standards_decay_% none
_exptl_absorpt_coefficient_mu .094
_exptl_absorpt_correction_T_max .983
_exptl_absorpt_correction_T_min .936
_exptl_absorpt_correction_type empirical
_exptl_absorpt_process_details '(SADABS; Sheldrick, 1996)'
_exptl_crystal_colour Colourless
_exptl_crystal_density_diffrn 1.211
_exptl_crystal_density_meas ?
_exptl_crystal_density_method 'not measured'
_exptl_crystal_description Needle
_exptl_crystal_F_000 584
_exptl_crystal_size_max .70
_exptl_crystal_size_mid .26
_exptl_crystal_size_min .18
_refine_diff_density_max .304
_refine_diff_density_min -.159
_refine_ls_abs_structure_details 'Flack (1983)'
_refine_ls_abs_structure_Flack .1(5)
_refine_ls_extinction_method none
_refine_ls_goodness_of_fit_ref 1.022
_refine_ls_hydrogen_treatment mixed
_refine_ls_matrix_type full
_refine_ls_number_parameters 210
_refine_ls_number_reflns 6554
_refine_ls_number_restraints 0
_refine_ls_restrained_S_all 1.022
_refine_ls_R_factor_all .0444
_refine_ls_R_factor_gt .0348
_refine_ls_shift/su_max .004
_refine_ls_shift/su_mean .000
_refine_ls_structure_factor_coef Fsqd
_refine_ls_weighting_details 'calc w = 1/[\s^2^(Fo^2^)+(0.0588P)^2^] where P = (Fo^2^+2Fc^2^)/3'
_refine_ls_weighting_scheme calc
_refine_ls_wR_factor_ref .0895
_reflns_number_gt 5553
_reflns_number_total 6554
_reflns_threshold_expression I>2\s(I)
_cod_data_source_file da1163.cif
_cod_data_source_block I
_cod_depositor_comments
;
The following automatic conversions were performed:

'_exptl_crystal_density_meas' value 'not measured' was changed to '?'
- the value is perceived as not measured.

Automatic conversion script
Id: cif_fix_values 3008 2015-01-20 13:52:24Z robertas 
;
_cod_database_code 2011951
_cod_database_fobs_code 2011951

loop_
_symmetry_equiv_pos_as_xyz
'x, y, z'
'-x+1/2, -y, z+1/2'
'-x, y+1/2, -z+1/2'
'x+1/2, -y+1/2, -z'

loop_
_atom_site_label
_atom_site_fract_x
_atom_site_fract_y
_atom_site_fract_z
_atom_site_U_iso_or_equiv
_atom_site_adp_type
_atom_site_calc_flag
_atom_site_refinement_flags
_atom_site_occupancy
_atom_site_disorder_assembly
_atom_site_disorder_group
_atom_site_type_symbol
O1 .67853(8) .33830(7) .88345(4) .03518(15) Uani d . 1 . . O
O2 .67409(8) .63984(6) .68676(4) .02984(13) Uani d . 1 . . O
O3 .95867(8) .60098(7) .67099(4) .03378(15) Uani d . 1 . . O
N1 .33785(8) .31821(6) .91846(4) .01974(11) Uani d . 1 . . N
H1 .2280(17) .3245(12) .9343(7) .0300(16) Uiso d . 1 . . H
H2 .3391(17) .2540(12) .8859(7) .0300(16) Uiso d . 1 . . H
H3 .4086(17) .3047(11) .9591(7) .0300(16) Uiso d . 1 . . H
N2 .62386(8) .46885(6) .78635(4) .02280(12) Uani d . 1 . . N
H4 .5484(17) .5107(12) .7658(7) .027 Uiso d . 1 . . H
C1 .39416(9) .42723(7) .87651(4) .01994(12) Uani d . 1 . . C
H11 .3155(16) .4410(11) .8320(7) .024 Uiso d . 1 . . H
C2 .39292(11) .53875(7) .92869(5) .02682(15) Uani d . 1 . . C
H21 .4676(7) .52529(15) .9693(4) .032 Uiso calc R 1 . . H
H22 .4349(4) .6046(6) .9018(3) .032 Uiso calc R 1 . . H
C3 .21290(11) .56794(7) .95885(5) .02452(14) Uani d . 1 . . C
C4 .17276(14) .54959(9) 1.03513(5) .03576(19) Uani d . 1 . . C
H41 .2617(14) .5171(5) 1.0697(6) .043 Uiso calc R 1 . . H
C5 .00623(17) .57719(12) 1.06264(6) .0457(3) Uani d . 1 . . C
H51 -.0230(5) .5628(3) 1.1185(9) .055 Uiso calc R 1 . . H
C6 -.11939(15) .62408(10) 1.01423(7) .0427(2) Uani d . 1 . . C
H61 -.238(2) .6444(3) 1.0342(3) .051 Uiso calc R 1 . . H
C7 -.08040(13) .64288(9) .93803(6) .03666(19) Uani d . 1 . . C
H71 -.1648(13) .6744(5) .9054(5) .044 Uiso calc R 1 . . H
C8 .08534(12) .61454(8) .91054(5) .02916(16) Uani d . 1 . . C
H81 .1126(4) .62754(19) .8565(7) .035 Uiso calc R 1 . . H
C9 .58011(9) .40641(7) .84789(4) .02174(13) Uani d . 1 . . C
C10 .80151(9) .47668(7) .75666(4) .02111(13) Uani d . 1 . . C
H101 .8809(9) .4937(2) .7992(5) .025 Uiso calc R 1 . . H
C11 .86078(12) .35977(8) .71843(5) .03125(17) Uani d . 1 . . C
H111 .8599(12) .2979(6) .7535(3) .048(2) Uiso calc R 1 . . H
H112 .9725(11) .3695(3) .6996(5) .048(2) Uiso calc R 1 . . H
H113 .7857(10) .3413(5) .6790(5) .048(2) Uiso calc R 1 . . H
C12 .81124(10) .58229(7) .70031(4) .02198(13) Uani d . 1 . . C
O40 .69949(9) .07586(7) .78020(4) .03434(14) Uani d . 1 . . O
H401 .806(2) .0793(15) .7920(9) .052 Uiso d . 1 . . H
H402 .646(2) .1299(15) .8030(9) .052 Uiso d . 1 . . H
O50 .98801(7) .25903(6) .94197(3) .02408(11) Uani d . 1 . . O
H501 1.0067(18) .2136(14) .9051(8) .036 Uiso d . 1 . . H
H502 .904(2) .2998(13) .9259(7) .036 Uiso d . 1 . . H

loop_
_atom_site_aniso_label
_atom_site_aniso_U_11
_atom_site_aniso_U_22
_atom_site_aniso_U_33
_atom_site_aniso_U_12
_atom_site_aniso_U_13
_atom_site_aniso_U_23
O1 .0200(2) .0481(4) .0375(3) .0094(3) .0039(2) .0214(3)
O2 .0242(3) .0285(3) .0368(3) .0046(2) .0035(2) .0116(2)
O3 .0202(3) .0391(3) .0421(4) -.0019(2) .0023(2) .0167(3)
N1 .0157(2) .0211(3) .0224(3) -.0009(2) .0010(2) -.0006(2)
N2 .0161(2) .0270(3) .0252(3) .0042(2) .0023(2) .0070(2)
C1 .0156(3) .0217(3) .0226(3) .0016(2) .0015(2) .0012(2)
C2 .0226(3) .0224(3) .0355(4) -.0024(3) .0047(3) -.0040(3)
C3 .0261(3) .0175(3) .0300(3) .0005(3) .0057(3) -.0025(2)
C4 .0384(5) .0385(5) .0303(4) .0088(4) .0052(3) .0041(3)
C5 .0475(6) .0551(6) .0344(5) .0103(5) .0172(4) .0038(5)
C6 .0349(5) .0467(6) .0466(5) .0103(4) .0137(4) -.0080(4)
C7 .0309(4) .0382(4) .0409(5) .0106(4) .0010(4) -.0048(4)
C8 .0301(4) .0273(4) .0301(4) .0035(3) .0038(3) -.0007(3)
C9 .0160(3) .0251(3) .0242(3) .0021(2) .0016(2) .0029(3)
C10 .0160(3) .0243(3) .0231(3) .0018(2) .0016(2) .0040(2)
C11 .0337(4) .0258(4) .0343(4) .0077(3) .0099(3) .0050(3)
C12 .0203(3) .0223(3) .0234(3) -.0017(2) -.0008(2) .0028(2)
O40 .0221(3) .0413(4) .0397(3) -.0053(3) -.0024(2) -.0116(3)
O50 .0175(2) .0300(3) .0247(2) .0042(2) -.00093(19) -.0010(2)

loop_
_atom_type_symbol
_atom_type_description
_atom_type_scat_dispersion_real
_atom_type_scat_dispersion_imag
_atom_type_scat_source
C C .0033 .0016 'International Tables Vol C Tables 4.2.6.8 and 6.1.1.4'
H H .0000 .0000 'International Tables Vol C Tables 4.2.6.8 and 6.1.1.4'
N N .0061 .0033 'International Tables Vol C Tables 4.2.6.8 and 6.1.1.4'
O O .0106 .0060 'International Tables Vol C Tables 4.2.6.8 and 6.1.1.4'

loop_
_geom_angle_atom_site_label_1
_geom_angle_atom_site_label_2
_geom_angle_atom_site_label_3
_geom_angle
_geom_angle_publ_flag
C1 N1 H1 111.6(8) ?
C1 N1 H2 108.7(8) ?
H1 N1 H2 105.6(12) ?
C1 N1 H3 110.7(8) ?
H1 N1 H3 109.2(11) ?
H2 N1 H3 111.1(11) ?
C9 N2 C10 123.91(6) ?
C9 N2 H4 118.3(9) ?
C10 N2 H4 117.5(9) ?
N1 C1 C9 108.19(6) ?
N1 C1 C2 110.89(6) ?
C9 C1 C2 108.89(6) ?
N1 C1 H11 109.9(7) ?
C9 C1 H11 109.0(7) ?
C2 C1 H11 109.9(7) ?
C3 C2 C1 112.76(6) ?
C3 C2 H21 109.0 ?
C1 C2 H21 109.0 ?
C3 C2 H22 109.0 ?
C1 C2 H22 109.0 ?
H21 C2 H22 107.8 ?
C4 C3 C8 119.19(8) ?
C4 C3 C2 120.56(8) ?
C8 C3 C2 120.24(7) ?
C3 C4 C5 120.22(9) ?
C3 C4 H41 119.9 ?
C5 C4 H41 119.9 ?
C6 C5 C4 120.14(9) ?
C6 C5 H51 119.9 ?
C4 C5 H51 119.9 ?
C5 C6 C7 120.04(9) ?
C5 C6 H61 120.0 ?
C7 C6 H61 120.0 ?
C6 C7 C8 119.78(10) ?
C6 C7 H71 120.1 ?
C8 C7 H71 120.1 ?
C7 C8 C3 120.63(8) ?
C7 C8 H81 119.7 ?
C3 C8 H81 119.7 ?
O1 C9 N2 125.26(7) ?
O1 C9 C1 119.54(7) ?
N2 C9 C1 115.15(6) ?
N2 C10 C11 112.54(7) ?
N2 C10 C12 108.76(6) ?
C11 C10 C12 110.37(6) ?
N2 C10 H101 108.4 ?
C11 C10 H101 108.4 ?
C12 C10 H101 108.4 ?
C10 C11 H111 109.5 ?
C10 C11 H112 109.5 ?
H111 C11 H112 109.5 ?
C10 C11 H113 109.5 ?
H111 C11 H113 109.5 ?
H112 C11 H113 109.5 ?
O2 C12 O3 126.17(7) ?
O2 C12 C10 118.11(7) ?
O3 C12 C10 115.71(7) ?
H401 O40 H402 108.8(16) yes
H501 O50 H502 101.2(13) yes

loop_
_geom_bond_atom_site_label_1
_geom_bond_atom_site_label_2
_geom_bond_site_symmetry_2
_geom_bond_distance
_geom_bond_publ_flag
O1 C9 . 1.2369(9) yes
O2 C12 . 1.2515(10) yes
O3 C12 . 1.2580(10) yes
N1 C1 . 1.4809(10) yes
N1 H1 . .888(13) ?
N1 H2 . .914(13) ?
N1 H3 . .910(13) ?
N2 C9 . 1.3284(9) yes
N2 C10 . 1.4593(9) ?
N2 H4 . .825(13) ?
C1 C9 . 1.5273(9) ?
C1 C2 . 1.5407(11) ?
C1 H11 . 1.000(12) ?
C2 C3 . 1.5116(11) ?
C2 H21 . .9272 ?
C2 H22 . .9272 ?
C3 C4 . 1.3921(12) ?
C3 C8 . 1.3940(12) ?
C4 C5 . 1.3974(15) ?
C4 H41 . .9818 ?
C5 C6 . 1.3859(18) ?
C5 H51 . 1.0211 ?
C6 C7 . 1.3896(16) ?
C6 H61 . 1.0007 ?
C7 C8 . 1.3936(13) ?
C7 H71 . .9322 ?
C8 H81 . .9838 ?
C10 C11 . 1.5297(11) ?
C10 C12 . 1.5365(10) ?
C10 H101 . .9829 ?
C11 H111 . .9233 ?
C11 H112 . .9233 ?
C11 H113 . .9233 ?
O40 H401 . .839(19) ?
O40 H402 . .829(17) ?
O50 H501 . .834(15) ?
O50 H502 . .834(15) ?

loop_
_geom_hbond_atom_site_label_D
_geom_hbond_atom_site_label_H
_geom_hbond_atom_site_label_A
_geom_hbond_site_symmetry_A
_geom_hbond_distance_DH
_geom_hbond_distance_HA
_geom_hbond_distance_DA
_geom_hbond_angle_DHA
_geom_hbond_publ_flag
N1 H1 O50 1_455 .888(13) 1.980(13) 2.7879(9) 150.5(12) y
N1 H2 O2 3_646 .914(13) 1.802(13) 2.7114(9) 172.5(12) y
N1 H3 O50 4_457 .910(13) 1.974(12) 2.8440(9) 159.3(12) y
N2 H4 O40 3_656 .825(13) 2.186(13) 2.9843(9) 163.0(12) y
C1 H11 O40 3_656 1.000(12) 2.479(12) 3.2920(10) 138.1(9) y
O40 H401 O3 3_746 .839(19) 1.933(19) 2.7679(9) 172.9(17) y
O40 H402 O2 3_646 .829(17) 2.462(17) 3.0030(10) 123.8(14) y
O40 H402 O1 1_555 .829(17) 2.721(17) 3.4353(11) 145.3(15) y
O50 H501 O3 3_746 .834(15) 1.850(15) 2.6818(9) 174.6(14) y
O50 H502 O1 1_555 .834(15) 1.930(15) 2.7285(8) 160.0(14) y

loop_
_geom_torsion_atom_site_label_1
_geom_torsion_atom_site_label_2
_geom_torsion_atom_site_label_3
_geom_torsion_atom_site_label_4
_geom_torsion
_geom_torsion_publ_flag
N1 C1 C9 N2 153.99(7) yes
C1 C9 N2 C10 170.21(7) yes
C9 N2 C10 C12 -164.26(7) yes
N2 C10 C12 O2 -2.32(10) yes
N2 C10 C12 O3 178.89(7) yes
N1 C1 C2 C3 -62.08(9) yes
C1 C2 C3 C4 109.27(9) yes
C9 C1 C2 C3 178.99(6) ?
C1 C2 C3 C8 -71.22(10) ?
C8 C3 C4 C5 .26(15) ?
C2 C3 C4 C5 179.77(9) ?
C3 C4 C5 C6 -.61(18) ?
C4 C5 C6 C7 .50(19) ?
C5 C6 C7 C8 -.06(18) ?
C6 C7 C8 C3 -.29(15) ?
C4 C3 C8 C7 .19(14) ?
C2 C3 C8 C7 -179.33(8) ?
C10 N2 C9 O1 -7.33(13) ?
N1 C1 C9 O1 -28.32(10) ?
C2 C1 C9 O1 92.29(9) ?
C2 C1 C9 N2 -85.40(8) ?
C9 N2 C10 C11 73.12(9) ?
C11 C10 C12 O2 121.60(8) ?
C11 C10 C12 O3 -57.19(9) ?

loop_
_cod_related_entry_id
_cod_related_entry_database
_cod_related_entry_code
1 ChemSpider 21107341
